data_4084478
loop_
_publ_author_name
'Schwartsburd, Leonid'
'Mahon, Mary F.'
'Poulten, Rebecca C.'
'Warren, Mark R.'
'Whittlesey, Michael K.'

_publ_section_title
;
 Mechanistic Studies of the Rhodium NHC Catalyzed Hydrodefluorination of
 Polyfluorotoluenes
;
_journal_issue 21
_journal_name_full Organometallics
_journal_page_first 6165
_journal_paper_doi 10.1021/om500827d
_journal_volume 33
_journal_year 2014
_chemical_formula_sum 'C59 H56 F7 N2 P2 Rh'
_chemical_formula_weight 1090.91
_chemical_name_systematic
; 
 ? 
;
_space_group_IT_number 14
_symmetry_cell_setting monoclinic
_symmetry_space_group_name_Hall '-P 2ybc'
_symmetry_space_group_name_H-M 'P 1 21/c 1'
_atom_sites_solution_hydrogens geom
_atom_sites_solution_primary direct
_atom_sites_solution_secondary difmap
_audit_creation_method SHELXL-97
_cell_angle_alpha 90.00
_cell_angle_beta 95.515(1)
_cell_angle_gamma 90.00
_cell_formula_units_Z 4
_cell_length_a 10.9450(1)
_cell_length_b 22.6850(3)
_cell_length_c 21.5410(3)
_cell_measurement_reflns_used 176396
_cell_measurement_temperature 150(2)
_cell_measurement_theta_max 27.485
_cell_measurement_theta_min 5.097
_cell_volume 5323.60(11)
_computing_cell_refinement 'HKL Scalepack (Otwinowski & Minor 1997)'
_computing_data_collection 'Collect (Bruker AXS BV, 1997-2004)'
_computing_data_reduction 'Denzo & Scalepack (Otwinowski & Minor, 1997)'
_computing_molecular_graphics 'ORTEX (P.McArdle, 1995)'
_computing_publication_material 'SHELXL-97/2 (Sheldrick,1997)'
_computing_structure_refinement 'SHELXL-97 (Sheldrick, 1997)'
_computing_structure_solution 'SHELXS-97 (Sheldrick, 1990)'
_diffrn_ambient_temperature 150(2)
_diffrn_measured_fraction_theta_full 0.989
_diffrn_measured_fraction_theta_max 0.989
_diffrn_measurement_device_type '95mm CCD camera on \k-goniostat'
_diffrn_measurement_method CCD
_diffrn_radiation_monochromator graphite
_diffrn_radiation_source 'fine-focus sealed tube'
_diffrn_radiation_type MoK\a
_diffrn_radiation_wavelength 0.71073
_diffrn_reflns_av_R_equivalents 0.0000
_diffrn_reflns_av_sigmaI/netI 0.0422
_diffrn_reflns_limit_h_max 14
_diffrn_reflns_limit_h_min -14
_diffrn_reflns_limit_k_max 29
_diffrn_reflns_limit_k_min 0
_diffrn_reflns_limit_l_max 27
_diffrn_reflns_limit_l_min 0
_diffrn_reflns_number 12078
_diffrn_reflns_theta_full 27.50
_diffrn_reflns_theta_max 27.50
_diffrn_reflns_theta_min 5.12
_exptl_absorpt_coefficient_mu 0.445
_exptl_absorpt_correction_T_max 1.000
_exptl_absorpt_correction_T_min 0.904
_exptl_absorpt_correction_type multi-scan
_exptl_absorpt_process_details
;
Multiscan absorption correction as implemented 
c.f. R.H. Blessing, Acta Cryst. (1995), A51, 33-38
and accessed via PLATON (Spek, A.L. (2009). Acta Cryst. D65, 148-155.)
;
_exptl_crystal_colour yellow-orange
_exptl_crystal_density_diffrn 1.361
_exptl_crystal_density_method 'not measured'
_exptl_crystal_description plate
_exptl_crystal_F_000 2248
_exptl_crystal_size_max 0.20
_exptl_crystal_size_mid 0.20
_exptl_crystal_size_min 0.05
_refine_diff_density_max 1.140
_refine_diff_density_min -0.905
_refine_diff_density_rms 0.072
_refine_ls_extinction_method none
_refine_ls_goodness_of_fit_ref 1.025
_refine_ls_hydrogen_treatment constr
_refine_ls_matrix_type full
_refine_ls_number_parameters 608
_refine_ls_number_reflns 12078
_refine_ls_number_restraints 0
_refine_ls_restrained_S_all 1.025
_refine_ls_R_factor_all 0.0647
_refine_ls_R_factor_gt 0.0401
_refine_ls_shift/su_max 0.000
_refine_ls_shift/su_mean 0.000
_refine_ls_structure_factor_coef Fsqd
_refine_ls_weighting_details 'calc w=1/[\s^2^(Fo^2^)+(0.0441P)^2^+5.9974P] where P=(Fo^2^+2Fc^2^)/3'
_refine_ls_weighting_scheme calc
_refine_ls_wR_factor_gt 0.0969
_refine_ls_wR_factor_ref 0.1047
_reflns_number_gt 8963
_reflns_number_total 12078
_reflns_threshold_expression >2sigma(I)
_cod_data_source_file om500827d_si_001.cif
_cod_data_source_block k13mkw18
_cod_depositor_comments
;
The following automatic conversions were performed:

'_symmetry_cell_setting' value 'Monoclinic' changed to 'monoclinic'
according to
/home/saulius/struct/COD-crude-data--automatic-downloads/rss-feeds/ACS/lib/dictionaries/cif_core.dic
dictionary named 'cif_core.dic' version 2.4.2 from
2011-04-26.

'_exptl_absorpt_correction_type' value 'Multi-scan'
changed to 'multi-scan' according to
/home/saulius/struct/COD-crude-data--automatic-downloads/rss-feeds/ACS/lib/dictionaries/cif_core.dic
dictionary named 'cif_core.dic' version 2.4.2 from 2011-04-26.

Automatic conversion script
Id: cif_fix_values 2827 2014-09-09 07:05:25Z andrius 

 Adding full bibliography for 4084477--4084478.cif.
;
_cod_original_sg_symbol_H-M P21/c
_cod_database_code 4084478

loop_
_symmetry_equiv_pos_as_xyz
'x, y, z'
'-x, y+1/2, -z+1/2'
'-x, -y, -z'
'x, -y-1/2, z-1/2'

loop_
_atom_site_label
_atom_site_type_symbol
_atom_site_fract_x
_atom_site_fract_y
_atom_site_fract_z
_atom_site_U_iso_or_equiv
_atom_site_adp_type
_atom_site_occupancy
_atom_site_symmetry_multiplicity
_atom_site_calc_flag
_atom_site_refinement_flags
Rh1 Rh 0.055415(17) 0.248935(9) 0.161872(8) 0.01960(6) Uani 1 1 d .
P1 P 0.04662(6) 0.34860(3) 0.14327(3) 0.02202(14) Uani 1 1 d .
P2 P 0.04483(6) 0.15453(3) 0.20397(3) 0.02246(14) Uani 1 1 d .
F1 F 0.33771(14) 0.22666(8) 0.17814(7) 0.0309(4) Uani 1 1 d .
F2 F 0.51647(14) 0.24642(9) 0.26585(8) 0.0424(4) Uani 1 1 d .
F3 F 0.23752(15) 0.34330(8) 0.38642(7) 0.0368(4) Uani 1 1 d .
F4 F 0.05713(13) 0.31717(7) 0.30415(7) 0.0306(4) Uani 1 1 d .
N1 N -0.1648(2) 0.22785(11) 0.06319(10) 0.0292(5) Uani 1 1 d .
N2 N 0.0275(2) 0.22111(11) 0.02811(10) 0.0293(5) Uani 1 1 d .
C1 C -0.0409(2) 0.23048(12) 0.07603(12) 0.0254(5) Uani 1 1 d .
C2 C -0.2265(3) 0.21740(16) 0.00021(14) 0.0421(8) Uani 1 1 d .
H2A H -0.2444 0.2556 -0.0209 0.051 Uiso 1 1 calc R
H2B H -0.3053 0.1968 0.0035 0.051 Uiso 1 1 calc R
C3 C -0.1461(3) 0.18057(16) -0.03799(14) 0.0438(8) Uani 1 1 d .
H3A H -0.1373 0.1403 -0.0204 0.053 Uiso 1 1 calc R
H3B H -0.1841 0.1775 -0.0815 0.053 Uiso 1 1 calc R
C4 C -0.0219(3) 0.20949(15) -0.03692(13) 0.0389(7) Uani 1 1 d .
H4A H 0.0349 0.1834 -0.0572 0.047 Uiso 1 1 calc R
H4B H -0.0293 0.2470 -0.0605 0.047 Uiso 1 1 calc R
C5 C -0.2459(3) 0.23801(14) 0.11315(14) 0.0350(7) Uani 1 1 d .
H5 H -0.1926 0.2495 0.1516 0.042 Uiso 1 1 calc R
C6 C -0.3353(3) 0.28908(16) 0.09695(17) 0.0493(9) Uani 1 1 d .
H6A H -0.2888 0.3247 0.0889 0.074 Uiso 1 1 calc R
H6B H -0.3843 0.2962 0.1319 0.074 Uiso 1 1 calc R
H6C H -0.3897 0.2789 0.0597 0.074 Uiso 1 1 calc R
C7 C -0.3161(3) 0.18294(17) 0.12850(17) 0.0478(8) Uani 1 1 d .
H7A H -0.3720 0.1715 0.0922 0.072 Uiso 1 1 calc R
H7B H -0.3636 0.1910 0.1639 0.072 Uiso 1 1 calc R
H7C H -0.2581 0.1508 0.1393 0.072 Uiso 1 1 calc R
C8 C 0.1628(3) 0.22287(15) 0.03939(13) 0.0342(7) Uani 1 1 d .
H8 H 0.1829 0.2393 0.0822 0.041 Uiso 1 1 calc R
C9 C 0.2190(3) 0.26460(15) -0.00559(16) 0.0447(8) Uani 1 1 d .
H9A H 0.2054 0.2489 -0.0481 0.067 Uiso 1 1 calc R
H9B H 0.3073 0.2683 0.0064 0.067 Uiso 1 1 calc R
H9C H 0.1802 0.3035 -0.0040 0.067 Uiso 1 1 calc R
C10 C 0.2184(3) 0.16078(16) 0.03941(14) 0.0428(8) Uani 1 1 d .
H10A H 0.1826 0.1364 0.0706 0.064 Uiso 1 1 calc R
H10B H 0.3075 0.1633 0.0496 0.064 Uiso 1 1 calc R
H10C H 0.2007 0.1430 -0.0020 0.064 Uiso 1 1 calc R
C11 C 0.1839(2) 0.26705(11) 0.23683(11) 0.0220(5) Uani 1 1 d .
C12 C 0.3063(2) 0.25230(12) 0.23157(11) 0.0238(5) Uani 1 1 d .
C13 C 0.4015(2) 0.26294(13) 0.27634(12) 0.0281(6) Uani 1 1 d .
C14 C 0.3828(2) 0.29226(14) 0.33143(12) 0.0313(6) Uani 1 1 d .
C15 C 0.2644(2) 0.31044(13) 0.33730(11) 0.0269(6) Uani 1 1 d .
C16 C 0.1705(2) 0.29663(12) 0.29202(12) 0.0240(5) Uani 1 1 d .
C17 C 0.4891(3) 0.3021(2) 0.37950(15) 0.0529(10) Uani 1 1 d .
C18 C 0.1751(2) 0.39050(12) 0.18317(12) 0.0248(5) Uani 1 1 d .
C19 C 0.2940(2) 0.37690(13) 0.16917(13) 0.0309(6) Uani 1 1 d .
H19 H 0.3058 0.3499 0.1366 0.037 Uiso 1 1 calc R
C20 C 0.3945(3) 0.40259(14) 0.20254(15) 0.0388(7) Uani 1 1 d .
H20 H 0.4748 0.3939 0.1919 0.047 Uiso 1 1 calc R
C21 C 0.3794(3) 0.44076(14) 0.25126(15) 0.0404(7) Uani 1 1 d .
H21 H 0.4489 0.4574 0.2747 0.048 Uiso 1 1 calc R
C22 C 0.2624(3) 0.45450(13) 0.26561(14) 0.0353(7) Uani 1 1 d .
H22 H 0.2515 0.4808 0.2990 0.042 Uiso 1 1 calc R
C23 C 0.1602(3) 0.42998(12) 0.23136(13) 0.0300(6) Uani 1 1 d .
H23 H 0.0800 0.4403 0.2410 0.036 Uiso 1 1 calc R
C24 C -0.0874(2) 0.38756(12) 0.16900(12) 0.0243(5) Uani 1 1 d .
C25 C -0.1205(2) 0.44327(12) 0.14578(13) 0.0295(6) Uani 1 1 d .
H25 H -0.0750 0.4610 0.1153 0.035 Uiso 1 1 calc R
C26 C -0.2188(3) 0.47295(13) 0.16662(15) 0.0354(7) Uani 1 1 d .
H26 H -0.2410 0.5108 0.1503 0.042 Uiso 1 1 calc R
C27 C -0.2850(3) 0.44776(13) 0.21127(15) 0.0364(7) Uani 1 1 d .
H27 H -0.3521 0.4684 0.2258 0.044 Uiso 1 1 calc R
C28 C -0.2537(3) 0.39253(14) 0.23477(14) 0.0340(6) Uani 1 1 d .
H28 H -0.2991 0.3752 0.2654 0.041 Uiso 1 1 calc R
C29 C -0.1555(2) 0.36247(13) 0.21336(13) 0.0282(6) Uani 1 1 d .
H29 H -0.1346 0.3243 0.2292 0.034 Uiso 1 1 calc R
C30 C 0.0424(3) 0.37866(12) 0.06323(12) 0.0273(6) Uani 1 1 d .
C31 C 0.1270(3) 0.41837(13) 0.04391(13) 0.0313(6) Uani 1 1 d .
H31 H 0.1928 0.4314 0.0726 0.038 Uiso 1 1 calc R
C32 C 0.1169(3) 0.43961(14) -0.01719(14) 0.0401(7) Uani 1 1 d .
H32 H 0.1763 0.4664 -0.0299 0.048 Uiso 1 1 calc R
C33 C 0.0209(3) 0.42184(14) -0.05906(13) 0.0398(7) Uani 1 1 d .
H33 H 0.0137 0.4364 -0.1006 0.048 Uiso 1 1 calc R
C34 C -0.0643(3) 0.38293(14) -0.04021(14) 0.0409(7) Uani 1 1 d .
H34 H -0.1308 0.3706 -0.0689 0.049 Uiso 1 1 calc R
C35 C -0.0541(3) 0.36143(13) 0.02043(13) 0.0340(6) Uani 1 1 d .
H35 H -0.1138 0.3346 0.0328 0.041 Uiso 1 1 calc R
C36 C -0.0819(2) 0.15068(12) 0.25420(12) 0.0247(5) Uani 1 1 d .
C37 C -0.1214(2) 0.20302(12) 0.27920(13) 0.0285(6) Uani 1 1 d .
H37 H -0.0801 0.2388 0.2715 0.034 Uiso 1 1 calc R
C38 C -0.2196(3) 0.20400(14) 0.31513(13) 0.0328(6) Uani 1 1 d .
H38 H -0.2450 0.2401 0.3321 0.039 Uiso 1 1 calc R
C39 C -0.2804(3) 0.15269(15) 0.32615(13) 0.0363(7) Uani 1 1 d .
H39 H -0.3494 0.1535 0.3497 0.044 Uiso 1 1 calc R
C40 C -0.2413(3) 0.09993(15) 0.30294(15) 0.0417(8) Uani 1 1 d .
H40 H -0.2822 0.0643 0.3115 0.050 Uiso 1 1 calc R
C41 C -0.1419(3) 0.09876(13) 0.26695(13) 0.0333(6) Uani 1 1 d .
H41 H -0.1152 0.0624 0.2511 0.040 Uiso 1 1 calc R
C42 C 0.0202(2) 0.08494(12) 0.15929(12) 0.0272(6) Uani 1 1 d .
C43 C -0.0508(3) 0.08617(14) 0.10216(14) 0.0392(7) Uani 1 1 d .
H43 H -0.0800 0.1229 0.0855 0.047 Uiso 1 1 calc R
C44 C -0.0798(4) 0.03438(15) 0.06893(15) 0.0489(9) Uani 1 1 d .
H44 H -0.1290 0.0360 0.0302 0.059 Uiso 1 1 calc R
C45 C -0.0372(3) -0.01911(14) 0.09222(15) 0.0435(8) Uani 1 1 d .
H45 H -0.0562 -0.0544 0.0695 0.052 Uiso 1 1 calc R
C46 C 0.0335(3) -0.02108(14) 0.14892(15) 0.0393(7) Uani 1 1 d .
H46 H 0.0625 -0.0579 0.1654 0.047 Uiso 1 1 calc R
C47 C 0.0623(3) 0.03031(13) 0.18193(14) 0.0335(6) Uani 1 1 d .
H47 H 0.1117 0.0283 0.2206 0.040 Uiso 1 1 calc R
C48 C 0.1780(2) 0.13360(12) 0.25816(12) 0.0256(6) Uani 1 1 d .
C49 C 0.1801(3) 0.14401(12) 0.32240(12) 0.0282(6) Uani 1 1 d .
H49 H 0.1088 0.1585 0.3392 0.034 Uiso 1 1 calc R
C50 C 0.2864(3) 0.13314(13) 0.36150(13) 0.0336(6) Uani 1 1 d .
H50 H 0.2874 0.1403 0.4050 0.040 Uiso 1 1 calc R
C51 C 0.3902(3) 0.11212(13) 0.33755(15) 0.0377(7) Uani 1 1 d .
H51 H 0.4622 0.1044 0.3646 0.045 Uiso 1 1 calc R
C52 C 0.3899(3) 0.10215(14) 0.27410(15) 0.0374(7) Uani 1 1 d .
H52 H 0.4622 0.0885 0.2576 0.045 Uiso 1 1 calc R
C53 C 0.28469(10) 0.11201(7) 0.23496(5) 0.0319(6) Uani 1 1 d .
H53 H 0.2845 0.1041 0.1916 0.038 Uiso 1 1 calc R
F7 F 0.54344(10) 0.25057(7) 0.39784(5) 0.0792(8) Uani 1 1 d R
F6 F 0.57904(10) 0.33177(7) 0.35874(5) 0.0768(8) Uani 1 1 d R
F5 F 0.45853(10) 0.33057(7) 0.43064(5) 0.0839(9) Uani 1 1 d R
C54 C -0.5626(8) 0.4979(4) 0.0513(3) 0.109(2) Uani 1 1 d .
H54 H -0.6070 0.4965 0.0871 0.130 Uiso 1 1 calc R
C55 C -0.4768(9) 0.4578(4) 0.0435(3) 0.117(2) Uani 1 1 d .
H55 H -0.4594 0.4281 0.0741 0.140 Uiso 1 1 calc R
C56 C -0.4137(6) 0.4590(3) -0.0078(5) 0.116(2) Uani 1 1 d .
H56 H -0.3533 0.4298 -0.0132 0.140 Uiso 1 1 calc R

loop_
_atom_site_aniso_label
_atom_site_aniso_U_11
_atom_site_aniso_U_22
_atom_site_aniso_U_33
_atom_site_aniso_U_23
_atom_site_aniso_U_13
_atom_site_aniso_U_12
Rh1 0.01871(10) 0.02244(10) 0.01720(10) 0.00202(8) -0.00061(7) 0.00054(8)
P1 0.0209(3) 0.0230(3) 0.0218(3) 0.0018(3) 0.0001(2) 0.0005(3)
P2 0.0215(3) 0.0248(3) 0.0207(3) 0.0027(3) 0.0005(2) 0.0006(3)
F1 0.0263(8) 0.0416(9) 0.0248(8) -0.0036(7) 0.0027(6) 0.0034(7)
F2 0.0201(8) 0.0728(13) 0.0339(9) -0.0046(9) -0.0002(7) 0.0074(8)
F3 0.0367(9) 0.0511(11) 0.0225(8) -0.0092(7) 0.0024(7) -0.0032(8)
F4 0.0236(8) 0.0389(9) 0.0294(8) -0.0036(7) 0.0025(6) 0.0038(7)
N1 0.0270(12) 0.0333(13) 0.0252(12) 0.0012(10) -0.0088(9) -0.0020(10)
N2 0.0320(12) 0.0359(14) 0.0188(11) -0.0010(9) -0.0032(9) -0.0003(10)
C1 0.0274(14) 0.0246(13) 0.0227(13) 0.0012(10) -0.0046(10) -0.0008(11)
C2 0.0383(17) 0.052(2) 0.0322(16) 0.0036(14) -0.0164(13) -0.0031(15)
C3 0.055(2) 0.0451(19) 0.0277(15) -0.0016(13) -0.0147(14) -0.0058(16)
C4 0.0506(19) 0.0438(19) 0.0205(14) -0.0024(12) -0.0050(13) 0.0001(15)
C5 0.0239(14) 0.0427(19) 0.0367(16) -0.0008(13) -0.0051(12) 0.0009(12)
C6 0.0285(16) 0.053(2) 0.064(2) -0.0076(18) -0.0100(15) 0.0075(15)
C7 0.0355(17) 0.058(2) 0.050(2) 0.0048(17) 0.0010(15) -0.0118(16)
C8 0.0338(16) 0.0462(18) 0.0230(14) -0.0037(12) 0.0043(12) -0.0001(14)
C9 0.051(2) 0.044(2) 0.0416(18) -0.0086(14) 0.0166(15) -0.0028(15)
C10 0.0425(18) 0.058(2) 0.0285(15) 0.0057(14) 0.0066(13) 0.0084(16)
C11 0.0235(13) 0.0226(13) 0.0192(12) 0.0037(9) -0.0013(10) -0.0015(10)
C12 0.0227(12) 0.0274(13) 0.0211(12) 0.0027(11) 0.0015(9) 0.0011(11)
C13 0.0182(12) 0.0417(18) 0.0241(13) 0.0051(11) 0.0016(10) 0.0028(11)
C14 0.0234(14) 0.0460(18) 0.0233(13) 0.0034(12) -0.0038(10) -0.0030(12)
C15 0.0292(14) 0.0342(15) 0.0175(12) 0.0007(11) 0.0023(10) -0.0026(12)
C16 0.0207(12) 0.0272(14) 0.0237(13) 0.0051(10) 0.0000(10) 0.0022(10)
C17 0.0274(16) 0.100(3) 0.0300(16) -0.0099(18) -0.0054(13) -0.0014(18)
C18 0.0235(13) 0.0238(13) 0.0262(13) 0.0063(10) -0.0019(10) -0.0022(11)
C19 0.0270(14) 0.0335(16) 0.0326(15) 0.0021(12) 0.0039(11) -0.0007(12)
C20 0.0239(15) 0.0447(19) 0.0469(18) 0.0069(14) -0.0002(13) -0.0038(13)
C21 0.0316(16) 0.0388(18) 0.0479(19) 0.0028(14) -0.0113(13) -0.0104(13)
C22 0.0389(17) 0.0310(16) 0.0341(15) -0.0033(12) -0.0064(13) -0.0034(13)
C23 0.0284(14) 0.0279(15) 0.0332(15) 0.0014(12) 0.0003(11) -0.0002(12)
C24 0.0214(13) 0.0250(14) 0.0257(13) -0.0020(10) -0.0019(10) 0.0004(10)
C25 0.0289(14) 0.0230(14) 0.0364(15) 0.0003(11) 0.0012(12) -0.0008(11)
C26 0.0300(15) 0.0246(15) 0.0509(18) -0.0012(13) -0.0005(13) 0.0024(12)
C27 0.0206(14) 0.0330(16) 0.0553(19) -0.0101(14) 0.0023(13) 0.0002(12)
C28 0.0241(14) 0.0374(17) 0.0409(16) -0.0008(13) 0.0050(12) -0.0014(12)
C29 0.0247(13) 0.0283(15) 0.0308(14) 0.0020(11) -0.0007(11) 0.0008(11)
C30 0.0314(14) 0.0255(14) 0.0248(13) 0.0021(11) 0.0012(11) 0.0040(11)
C31 0.0352(15) 0.0317(15) 0.0274(14) 0.0039(12) 0.0045(12) -0.0003(12)
C32 0.055(2) 0.0369(18) 0.0304(15) 0.0066(13) 0.0121(14) -0.0030(15)
C33 0.063(2) 0.0342(17) 0.0223(14) 0.0068(12) 0.0045(14) 0.0053(15)
C34 0.057(2) 0.0336(17) 0.0290(15) 0.0029(12) -0.0104(14) 0.0019(15)
C35 0.0419(17) 0.0279(15) 0.0309(15) 0.0046(12) -0.0041(12) -0.0019(13)
C36 0.0219(13) 0.0300(15) 0.0216(12) 0.0020(10) -0.0014(10) -0.0015(11)
C37 0.0249(14) 0.0281(15) 0.0319(14) 0.0045(11) 0.0007(11) -0.0001(11)
C38 0.0253(14) 0.0412(17) 0.0321(15) -0.0016(12) 0.0030(11) 0.0059(12)
C39 0.0237(14) 0.054(2) 0.0318(15) -0.0028(14) 0.0054(11) -0.0056(14)
C40 0.0383(17) 0.0450(19) 0.0427(18) 0.0018(14) 0.0088(14) -0.0161(15)
C41 0.0348(16) 0.0307(16) 0.0351(15) -0.0013(12) 0.0075(12) -0.0065(12)
C42 0.0273(14) 0.0304(15) 0.0243(13) 0.0014(11) 0.0046(11) -0.0010(11)
C43 0.0506(19) 0.0316(17) 0.0334(16) 0.0036(13) -0.0065(14) -0.0001(14)
C44 0.073(2) 0.0386(19) 0.0322(16) -0.0048(14) -0.0119(16) -0.0028(17)
C45 0.059(2) 0.0300(17) 0.0408(18) -0.0112(14) 0.0017(15) -0.0026(15)
C46 0.0469(18) 0.0274(16) 0.0433(18) 0.0011(13) 0.0038(14) 0.0040(14)
C47 0.0356(16) 0.0319(16) 0.0318(14) 0.0015(12) -0.0024(12) 0.0040(13)
C48 0.0238(13) 0.0245(14) 0.0279(13) 0.0067(11) -0.0010(10) -0.0028(11)
C49 0.0287(14) 0.0278(15) 0.0279(14) 0.0044(11) 0.0015(11) -0.0014(11)
C50 0.0363(16) 0.0321(16) 0.0307(15) 0.0073(12) -0.0053(12) -0.0064(13)
C51 0.0292(15) 0.0317(16) 0.0489(19) 0.0106(14) -0.0142(13) -0.0045(13)
C52 0.0216(14) 0.0350(17) 0.055(2) 0.0076(14) 0.0007(13) 0.0006(12)
C53 0.0305(15) 0.0315(16) 0.0338(15) 0.0052(12) 0.0040(12) 0.0008(12)
F7 0.0500(13) 0.132(3) 0.0499(13) 0.0064(14) -0.0225(11) 0.0241(14)
F6 0.0356(11) 0.137(2) 0.0561(13) -0.0209(14) -0.0031(10) -0.0343(13)
F5 0.0387(11) 0.174(3) 0.0368(11) -0.0427(14) -0.0080(9) 0.0016(14)
C54 0.121(6) 0.127(6) 0.082(4) -0.017(4) 0.025(4) -0.070(5)
C55 0.138(6) 0.125(6) 0.080(4) 0.026(4) -0.029(4) -0.034(5)
C56 0.084(4) 0.104(5) 0.157(7) -0.018(5) -0.008(4) -0.011(4)

loop_
_atom_type_symbol
_atom_type_description
_atom_type_scat_dispersion_real
_atom_type_scat_dispersion_imag
_atom_type_scat_source
C C 0.0033 0.0016 'International Tables Vol C Tables 4.2.6.8 and 6.1.1.4'
H H 0.0000 0.0000 'International Tables Vol C Tables 4.2.6.8 and 6.1.1.4'
N N 0.0061 0.0033 'International Tables Vol C Tables 4.2.6.8 and 6.1.1.4'
F F 0.0171 0.0103 'International Tables Vol C Tables 4.2.6.8 and 6.1.1.4'
P P 0.1023 0.0942 'International Tables Vol C Tables 4.2.6.8 and 6.1.1.4'
Rh Rh -1.1178 0.9187 'International Tables Vol C Tables 4.2.6.8 and 6.1.1.4'

loop_
_geom_angle_atom_site_label_1
_geom_angle_atom_site_label_2
_geom_angle_atom_site_label_3
_geom_angle
_geom_angle_site_symmetry_1
_geom_angle_site_symmetry_3
C11 Rh1 C1 167.81(10) . .
C11 Rh1 P1 87.41(7) . .
C1 Rh1 P1 91.94(8) . .
C11 Rh1 P2 86.26(7) . .
C1 Rh1 P2 96.94(8) . .
P1 Rh1 P2 165.64(2) . .
C18 P1 C24 101.92(12) . .
C18 P1 C30 101.20(12) . .
C24 P1 C30 98.87(12) . .
C18 P1 Rh1 114.18(9) . .
C24 P1 Rh1 116.16(9) . .
C30 P1 Rh1 121.48(9) . .
C48 P2 C36 102.16(12) . .
C48 P2 C42 100.16(12) . .
C36 P2 C42 100.63(12) . .
C48 P2 Rh1 114.67(9) . .
C36 P2 Rh1 109.89(9) . .
C42 P2 Rh1 126.14(9) . .
C1 N1 C2 123.6(2) . .
C1 N1 C5 120.2(2) . .
C2 N1 C5 116.2(2) . .
C1 N2 C4 125.1(2) . .
C1 N2 C8 119.4(2) . .
C4 N2 C8 115.5(2) . .
N2 C1 N1 117.0(2) . .
N2 C1 Rh1 116.13(19) . .
N1 C1 Rh1 126.9(2) . .
N1 C2 C3 110.5(2) . .
N1 C2 H2A 109.5 . .
C3 C2 H2A 109.5 . .
N1 C2 H2B 109.5 . .
C3 C2 H2B 109.5 . .
H2A C2 H2B 108.1 . .
C4 C3 C2 108.8(3) . .
C4 C3 H3A 109.9 . .
C2 C3 H3A 109.9 . .
C4 C3 H3B 109.9 . .
C2 C3 H3B 109.9 . .
H3A C3 H3B 108.3 . .
N2 C4 C3 109.9(2) . .
N2 C4 H4A 109.7 . .
C3 C4 H4A 109.7 . .
N2 C4 H4B 109.7 . .
C3 C4 H4B 109.7 . .
H4A C4 H4B 108.2 . .
N1 C5 C7 112.5(3) . .
N1 C5 C6 111.5(3) . .
C7 C5 C6 110.2(3) . .
N1 C5 H5 107.5 . .
C7 C5 H5 107.5 . .
C6 C5 H5 107.5 . .
C5 C6 H6A 109.5 . .
C5 C6 H6B 109.5 . .
H6A C6 H6B 109.5 . .
C5 C6 H6C 109.5 . .
H6A C6 H6C 109.5 . .
H6B C6 H6C 109.5 . .
C5 C7 H7A 109.5 . .
C5 C7 H7B 109.5 . .
H7A C7 H7B 109.5 . .
C5 C7 H7C 109.5 . .
H7A C7 H7C 109.5 . .
H7B C7 H7C 109.5 . .
N2 C8 C9 111.8(3) . .
N2 C8 C10 111.5(3) . .
C9 C8 C10 112.7(2) . .
N2 C8 H8 106.8 . .
C9 C8 H8 106.8 . .
C10 C8 H8 106.8 . .
C8 C9 H9A 109.5 . .
C8 C9 H9B 109.5 . .
H9A C9 H9B 109.5 . .
C8 C9 H9C 109.5 . .
H9A C9 H9C 109.5 . .
H9B C9 H9C 109.5 . .
C8 C10 H10A 109.5 . .
C8 C10 H10B 109.5 . .
H10A C10 H10B 109.5 . .
C8 C10 H10C 109.5 . .
H10A C10 H10C 109.5 . .
H10B C10 H10C 109.5 . .
C16 C11 C12 111.6(2) . .
C16 C11 Rh1 130.01(19) . .
C12 C11 Rh1 118.21(18) . .
F1 C12 C13 115.6(2) . .
F1 C12 C11 119.5(2) . .
C13 C12 C11 124.8(2) . .
F2 C13 C12 119.3(2) . .
F2 C13 C14 119.3(2) . .
C12 C13 C14 121.3(2) . .
C15 C14 C13 115.9(2) . .
C15 C14 C17 124.5(3) . .
C13 C14 C17 119.5(3) . .
F3 C15 C14 121.0(2) . .
F3 C15 C16 118.3(2) . .
C14 C15 C16 120.6(2) . .
F4 C16 C15 114.4(2) . .
F4 C16 C11 120.0(2) . .
C15 C16 C11 125.6(2) . .
F6 C17 F5 106.8(3) . .
F6 C17 F7 102.7(2) . .
F5 C17 F7 108.2(3) . .
F6 C17 C14 113.7(3) . .
F5 C17 C14 113.6(3) . .
F7 C17 C14 111.3(3) . .
C23 C18 C19 118.8(2) . .
C23 C18 P1 122.8(2) . .
C19 C18 P1 118.1(2) . .
C20 C19 C18 120.3(3) . .
C20 C19 H19 119.8 . .
C18 C19 H19 119.8 . .
C21 C20 C19 120.7(3) . .
C21 C20 H20 119.7 . .
C19 C20 H20 119.7 . .
C22 C21 C20 119.5(3) . .
C22 C21 H21 120.2 . .
C20 C21 H21 120.2 . .
C21 C22 C23 120.3(3) . .
C21 C22 H22 119.8 . .
C23 C22 H22 119.8 . .
C18 C23 C22 120.3(3) . .
C18 C23 H23 119.8 . .
C22 C23 H23 119.8 . .
C29 C24 C25 118.7(2) . .
C29 C24 P1 120.4(2) . .
C25 C24 P1 120.9(2) . .
C26 C25 C24 120.6(3) . .
C26 C25 H25 119.7 . .
C24 C25 H25 119.7 . .
C25 C26 C27 120.1(3) . .
C25 C26 H26 120.0 . .
C27 C26 H26 120.0 . .
C28 C27 C26 120.1(3) . .
C28 C27 H27 119.9 . .
C26 C27 H27 119.9 . .
C27 C28 C29 119.7(3) . .
C27 C28 H28 120.1 . .
C29 C28 H28 120.1 . .
C28 C29 C24 120.7(3) . .
C28 C29 H29 119.6 . .
C24 C29 H29 119.6 . .
C31 C30 C35 118.1(3) . .
C31 C30 P1 124.2(2) . .
C35 C30 P1 117.6(2) . .
C30 C31 C32 120.9(3) . .
C30 C31 H31 119.6 . .
C32 C31 H31 119.6 . .
C33 C32 C31 120.2(3) . .
C33 C32 H32 119.9 . .
C31 C32 H32 119.9 . .
C34 C33 C32 119.4(3) . .
C34 C33 H33 120.3 . .
C32 C33 H33 120.3 . .
C33 C34 C35 120.5(3) . .
C33 C34 H34 119.7 . .
C35 C34 H34 119.7 . .
C30 C35 C34 120.9(3) . .
C30 C35 H35 119.6 . .
C34 C35 H35 119.6 . .
C41 C36 C37 118.5(2) . .
C41 C36 P2 123.6(2) . .
C37 C36 P2 117.8(2) . .
C38 C37 C36 121.1(3) . .
C38 C37 H37 119.4 . .
C36 C37 H37 119.4 . .
C39 C38 C37 119.9(3) . .
C39 C38 H38 120.0 . .
C37 C38 H38 120.0 . .
C38 C39 C40 120.0(3) . .
C38 C39 H39 120.0 . .
C40 C39 H39 120.0 . .
C39 C40 C41 120.2(3) . .
C39 C40 H40 119.9 . .
C41 C40 H40 119.9 . .
C36 C41 C40 120.2(3) . .
C36 C41 H41 119.9 . .
C40 C41 H41 119.9 . .
C43 C42 C47 117.7(3) . .
C43 C42 P2 118.9(2) . .
C47 C42 P2 123.2(2) . .
C42 C43 C44 121.1(3) . .
C42 C43 H43 119.4 . .
C44 C43 H43 119.4 . .
C45 C44 C43 120.2(3) . .
C45 C44 H44 119.9 . .
C43 C44 H44 119.9 . .
C44 C45 C46 119.4(3) . .
C44 C45 H45 120.3 . .
C46 C45 H45 120.3 . .
C45 C46 C47 120.4(3) . .
C45 C46 H46 119.8 . .
C47 C46 H46 119.8 . .
C46 C47 C42 121.1(3) . .
C46 C47 H47 119.4 . .
C42 C47 H47 119.4 . .
C53 C48 C49 118.4(2) . .
C53 C48 P2 120.01(17) . .
C49 C48 P2 121.3(2) . .
C50 C49 C48 120.1(3) . .
C50 C49 H49 120.0 . .
C48 C49 H49 120.0 . .
C51 C50 C49 120.4(3) . .
C51 C50 H50 119.8 . .
C49 C50 H50 119.8 . .
C50 C51 C52 120.2(3) . .
C50 C51 H51 119.9 . .
C52 C51 H51 119.9 . .
C53 C52 C51 120.0(3) . .
C53 C52 H52 120.0 . .
C51 C52 H52 120.0 . .
C52 C53 C48 120.93(19) . .
C52 C53 H53 119.5 . .
C48 C53 H53 119.5 . .
C55 C54 C56 119.6(7) . 3_465
C55 C54 H54 120.2 . .
C56 C54 H54 120.2 3_465 .
C54 C55 C56 120.8(7) . .
C54 C55 H55 119.6 . .
C56 C55 H55 119.6 . .
C55 C56 C54 119.6(7) . 3_465
C55 C56 H56 120.2 . .
C54 C56 H56 120.2 3_465 .

loop_
_geom_bond_atom_site_label_1
_geom_bond_atom_site_label_2
_geom_bond_distance
_geom_bond_site_symmetry_2
Rh1 C11 2.078(2) .
Rh1 C1 2.081(3) .
Rh1 P1 2.2965(7) .
Rh1 P2 2.3329(7) .
P1 C18 1.840(3) .
P1 C24 1.843(3) .
P1 C30 1.851(3) .
P2 C48 1.840(3) .
P2 C36 1.842(3) .
P2 C42 1.855(3) .
F1 C12 1.363(3) .
F2 C13 1.353(3) .
F3 C15 1.350(3) .
F4 C16 1.374(3) .
N1 C1 1.359(3) .
N1 C2 1.475(4) .
N1 C5 1.477(4) .
N2 C1 1.349(3) .
N2 C4 1.476(3) .
N2 C8 1.478(4) .
C2 C3 1.512(5) .
C2 H2A 0.9900 .
C2 H2B 0.9900 .
C3 C4 1.508(5) .
C3 H3A 0.9900 .
C3 H3B 0.9900 .
C4 H4A 0.9900 .
C4 H4B 0.9900 .
C5 C7 1.520(4) .
C5 C6 1.534(4) .
C5 H5 1.0000 .
C6 H6A 0.9800 .
C6 H6B 0.9800 .
C6 H6C 0.9800 .
C7 H7A 0.9800 .
C7 H7B 0.9800 .
C7 H7C 0.9800 .
C8 C9 1.525(4) .
C8 C10 1.534(5) .
C8 H8 1.0000 .
C9 H9A 0.9800 .
C9 H9B 0.9800 .
C9 H9C 0.9800 .
C10 H10A 0.9800 .
C10 H10B 0.9800 .
C10 H10C 0.9800 .
C11 C16 1.385(4) .
C11 C12 1.395(4) .
C12 C13 1.372(4) .
C13 C14 1.393(4) .
C14 C15 1.378(4) .
C14 C17 1.498(4) .
C15 C16 1.383(4) .
C17 F6 1.306(4) .
C17 F5 1.346(4) .
C17 F7 1.354(4) .
C18 C23 1.392(4) .
C18 C19 1.398(4) .
C19 C20 1.384(4) .
C19 H19 0.9500 .
C20 C21 1.383(5) .
C20 H20 0.9500 .
C21 C22 1.381(4) .
C21 H21 0.9500 .
C22 C23 1.395(4) .
C22 H22 0.9500 .
C23 H23 0.9500 .
C24 C29 1.389(4) .
C24 C25 1.394(4) .
C25 C26 1.381(4) .
C25 H25 0.9500 .
C26 C27 1.382(4) .
C26 H26 0.9500 .
C27 C28 1.382(4) .
C27 H27 0.9500 .
C28 C29 1.388(4) .
C28 H28 0.9500 .
C29 H29 0.9500 .
C30 C31 1.384(4) .
C30 C35 1.390(4) .
C31 C32 1.396(4) .
C31 H31 0.9500 .
C32 C33 1.377(5) .
C32 H32 0.9500 .
C33 C34 1.374(5) .
C33 H33 0.9500 .
C34 C35 1.389(4) .
C34 H34 0.9500 .
C35 H35 0.9500 .
C36 C41 1.389(4) .
C36 C37 1.389(4) .
C37 C38 1.384(4) .
C37 H37 0.9500 .
C38 C39 1.373(4) .
C38 H38 0.9500 .
C39 C40 1.381(5) .
C39 H39 0.9500 .
C40 C41 1.395(4) .
C40 H40 0.9500 .
C41 H41 0.9500 .
C42 C43 1.391(4) .
C42 C47 1.394(4) .
C43 C44 1.396(4) .
C43 H43 0.9500 .
C44 C45 1.377(5) .
C44 H44 0.9500 .
C45 C46 1.382(4) .
C45 H45 0.9500 .
C46 C47 1.386(4) .
C46 H46 0.9500 .
C47 H47 0.9500 .
C48 C53 1.402(3) .
C48 C49 1.402(4) .
C49 C50 1.391(4) .
C49 H49 0.9500 .
C50 C51 1.378(4) .
C50 H50 0.9500 .
C51 C52 1.385(4) .
C51 H51 0.9500 .
C52 C53 1.379(3) .
C52 H52 0.9500 .
C53 H53 0.9500 .
C54 C55 1.329(10) .
C54 C56 1.364(10) 3_465
C54 H54 0.9500 .
C55 C56 1.358(10) .
C55 H55 0.9500 .
C56 C54 1.363(10) 3_465
C56 H56 0.9500 .

loop_
_geom_torsion_atom_site_label_1
_geom_torsion_atom_site_label_2
_geom_torsion_atom_site_label_3
_geom_torsion_atom_site_label_4
_geom_torsion
_geom_torsion_site_symmetry_1
_geom_torsion_site_symmetry_4
C11 Rh1 P1 C18 15.96(12) . .
C1 Rh1 P1 C18 -151.86(12) . .
P2 Rh1 P1 C18 79.82(14) . .
C11 Rh1 P1 C24 -102.26(12) . .
C1 Rh1 P1 C24 89.93(12) . .
P2 Rh1 P1 C24 -38.39(14) . .
C11 Rh1 P1 C30 137.59(13) . .
C1 Rh1 P1 C30 -30.23(13) . .
P2 Rh1 P1 C30 -158.54(13) . .
C11 Rh1 P2 C48 -20.29(12) . .
C1 Rh1 P2 C48 147.90(12) . .
P1 Rh1 P2 C48 -84.28(14) . .
C11 Rh1 P2 C36 94.09(11) . .
C1 Rh1 P2 C36 -97.73(12) . .
P1 Rh1 P2 C36 30.09(14) . .
C11 Rh1 P2 C42 -145.45(13) . .
C1 Rh1 P2 C42 22.74(13) . .
P1 Rh1 P2 C42 150.56(13) . .
C4 N2 C1 N1 1.3(4) . .
C8 N2 C1 N1 -179.4(3) . .
C4 N2 C1 Rh1 -177.7(2) . .
C8 N2 C1 Rh1 1.6(3) . .
C2 N1 C1 N2 -2.1(4) . .
C5 N1 C1 N2 -179.6(2) . .
C2 N1 C1 Rh1 176.8(2) . .
C5 N1 C1 Rh1 -0.8(4) . .
C11 Rh1 C1 N2 4.8(6) . .
P1 Rh1 C1 N2 91.5(2) . .
P2 Rh1 C1 N2 -99.8(2) . .
C11 Rh1 C1 N1 -174.1(4) . .
P1 Rh1 C1 N1 -87.3(2) . .
P2 Rh1 C1 N1 81.4(2) . .
C1 N1 C2 C3 29.3(4) . .
C5 N1 C2 C3 -153.0(3) . .
N1 C2 C3 C4 -53.4(3) . .
C1 N2 C4 C3 -27.8(4) . .
C8 N2 C4 C3 152.9(3) . .
C2 C3 C4 N2 52.3(3) . .
C1 N1 C5 C7 -113.2(3) . .
C2 N1 C5 C7 69.0(3) . .
C1 N1 C5 C6 122.4(3) . .
C2 N1 C5 C6 -55.3(3) . .
C1 N2 C8 C9 -127.6(3) . .
C4 N2 C8 C9 51.8(3) . .
C1 N2 C8 C10 105.3(3) . .
C4 N2 C8 C10 -75.4(3) . .
C1 Rh1 C11 C16 153.8(4) . .
P1 Rh1 C11 C16 66.6(2) . .
P2 Rh1 C11 C16 -100.5(2) . .
C1 Rh1 C11 C12 -20.5(6) . .
P1 Rh1 C11 C12 -107.7(2) . .
P2 Rh1 C11 C12 85.2(2) . .
C16 C11 C12 F1 -175.4(2) . .
Rh1 C11 C12 F1 -0.1(3) . .
C16 C11 C12 C13 2.9(4) . .
Rh1 C11 C12 C13 178.2(2) . .
F1 C12 C13 F2 -1.8(4) . .
C11 C12 C13 F2 179.9(2) . .
F1 C12 C13 C14 175.9(2) . .
C11 C12 C13 C14 -2.4(4) . .
F2 C13 C14 C15 176.7(2) . .
C12 C13 C14 C15 -1.0(4) . .
F2 C13 C14 C17 -3.2(4) . .
C12 C13 C14 C17 179.1(3) . .
C13 C14 C15 F3 -174.7(2) . .
C17 C14 C15 F3 5.2(5) . .
C13 C14 C15 C16 3.7(4) . .
C17 C14 C15 C16 -176.5(3) . .
F3 C15 C16 F4 -2.1(3) . .
C14 C15 C16 F4 179.5(2) . .
F3 C15 C16 C11 175.2(2) . .
C14 C15 C16 C11 -3.2(4) . .
C12 C11 C16 F4 177.0(2) . .
Rh1 C11 C16 F4 2.4(4) . .
C12 C11 C16 C15 -0.1(4) . .
Rh1 C11 C16 C15 -174.7(2) . .
C15 C14 C17 F6 -121.7(3) . .
C13 C14 C17 F6 58.1(4) . .
C15 C14 C17 F5 0.6(5) . .
C13 C14 C17 F5 -179.5(3) . .
C15 C14 C17 F7 122.9(3) . .
C13 C14 C17 F7 -57.2(4) . .
C24 P1 C18 C23 14.1(2) . .
C30 P1 C18 C23 115.7(2) . .
Rh1 P1 C18 C23 -112.0(2) . .
C24 P1 C18 C19 -173.5(2) . .
C30 P1 C18 C19 -71.8(2) . .
Rh1 P1 C18 C19 60.5(2) . .
C23 C18 C19 C20 -0.3(4) . .
P1 C18 C19 C20 -173.1(2) . .
C18 C19 C20 C21 1.8(5) . .
C19 C20 C21 C22 -1.7(5) . .
C20 C21 C22 C23 0.1(5) . .
C19 C18 C23 C22 -1.2(4) . .
P1 C18 C23 C22 171.2(2) . .
C21 C22 C23 C18 1.3(4) . .
C18 P1 C24 C29 -105.3(2) . .
C30 P1 C24 C29 151.2(2) . .
Rh1 P1 C24 C29 19.5(2) . .
C18 P1 C24 C25 73.0(2) . .
C30 P1 C24 C25 -30.6(2) . .
Rh1 P1 C24 C25 -162.29(19) . .
C29 C24 C25 C26 0.2(4) . .
P1 C24 C25 C26 -178.1(2) . .
C24 C25 C26 C27 0.5(4) . .
C25 C26 C27 C28 -0.6(4) . .
C26 C27 C28 C29 0.0(4) . .
C27 C28 C29 C24 0.7(4) . .
C25 C24 C29 C28 -0.8(4) . .
P1 C24 C29 C28 177.5(2) . .
C18 P1 C30 C31 4.9(3) . .
C24 P1 C30 C31 109.0(3) . .
Rh1 P1 C30 C31 -122.8(2) . .
C18 P1 C30 C35 -173.1(2) . .
C24 P1 C30 C35 -69.0(2) . .
Rh1 P1 C30 C35 59.2(2) . .
C35 C30 C31 C32 -1.2(4) . .
P1 C30 C31 C32 -179.2(2) . .
C30 C31 C32 C33 0.9(5) . .
C31 C32 C33 C34 -0.2(5) . .
C32 C33 C34 C35 -0.2(5) . .
C31 C30 C35 C34 0.8(4) . .
P1 C30 C35 C34 179.0(2) . .
C33 C34 C35 C30 -0.1(5) . .
C48 P2 C36 C41 -82.9(2) . .
C42 P2 C36 C41 20.0(3) . .
Rh1 P2 C36 C41 154.9(2) . .
C48 P2 C36 C37 98.8(2) . .
C42 P2 C36 C37 -158.2(2) . .
Rh1 P2 C36 C37 -23.3(2) . .
C41 C36 C37 C38 -1.2(4) . .
P2 C36 C37 C38 177.1(2) . .
C36 C37 C38 C39 -0.5(4) . .
C37 C38 C39 C40 1.9(4) . .
C38 C39 C40 C41 -1.6(5) . .
C37 C36 C41 C40 1.5(4) . .
P2 C36 C41 C40 -176.7(2) . .
C39 C40 C41 C36 -0.1(5) . .
C48 P2 C42 C43 -162.5(2) . .
C36 P2 C42 C43 92.9(2) . .
Rh1 P2 C42 C43 -31.5(3) . .
C48 P2 C42 C47 22.0(3) . .
C36 P2 C42 C47 -82.6(2) . .
Rh1 P2 C42 C47 153.0(2) . .
C47 C42 C43 C44 0.6(5) . .
P2 C42 C43 C44 -175.1(3) . .
C42 C43 C44 C45 -0.6(5) . .
C43 C44 C45 C46 0.6(5) . .
C44 C45 C46 C47 -0.6(5) . .
C45 C46 C47 C42 0.6(5) . .
C43 C42 C47 C46 -0.6(4) . .
P2 C42 C47 C46 174.9(2) . .
C36 P2 C48 C53 158.54(19) . .
C42 P2 C48 C53 55.2(2) . .
Rh1 P2 C48 C53 -82.6(2) . .
C36 P2 C48 C49 -27.7(2) . .
C42 P2 C48 C49 -131.0(2) . .
Rh1 P2 C48 C49 91.2(2) . .
C53 C48 C49 C50 0.2(4) . .
P2 C48 C49 C50 -173.7(2) . .
C48 C49 C50 C51 0.0(4) . .
C49 C50 C51 C52 0.6(4) . .
C50 C51 C52 C53 -1.5(4) . .
C51 C52 C53 C48 1.7(4) . .
C49 C48 C53 C52 -1.1(3) . .
P2 C48 C53 C52 172.89(19) . .
C56 C54 C55 C56 -0.8(11) 3_465 .
C54 C55 C56 C54 0.8(11) . 3_465

loop_
_platon_squeeze_void_nr
_platon_squeeze_void_average_x
_platon_squeeze_void_average_y
_platon_squeeze_void_average_z
_platon_squeeze_void_volume
_platon_squeeze_void_count_electrons
_platon_squeeze_void_content
1 0.500 0.000 0.000 282 21 ' '
2 0.500 0.500 0.500 282 21 ' '
3 0.471 0.163 0.482 10 0 ' '
4 0.471 0.337 0.982 10 0 ' '
5 0.529 0.663 0.018 10 0 ' '
6 0.529 0.837 0.518 10 0 ' '
